data_7223950
loop_
_publ_author_name
'Tyagi, Adish'
'Kedarnath, G.'
'Wadawale, Amey'
'Shah, Alpa Y.'
'Jain, Vimal K.'
'Vishwanadh, B.'

_publ_section_title
;
 Diorganotin(iv) 4,6-dimethyl-2-pyrimidyl selenolates: synthesis,
 structures and their utility as molecular precursors for the preparation
 of SnSe2nano-sheets and thin films
;
_journal_issue 10
_journal_name_full 'RSC Adv.'
_journal_page_first 8367
_journal_paper_doi 10.1039/C5RA20578F
_journal_volume 6
_journal_year 2016
_chemical_formula_sum 'C14 H25 Cl N2 Se Sn'
_chemical_formula_weight 454.46
_space_group_crystal_system monoclinic
_space_group_IT_number 14
_space_group_name_Hall '-P 2ybc'
_space_group_name_H-M_alt 'P 1 21/c 1'
_symmetry_space_group_name_Hall '-P 2ybc'
_symmetry_space_group_name_H-M 'P 1 21/c 1'
_atom_sites_solution_hydrogens geom
_audit_creation_method SHELXL-2014/6
_audit_update_record
;
2015-08-26 deposited with the CCDC.
2016-01-13 downloaded from the CCDC.
;
_cell_angle_alpha 90
_cell_angle_beta 92.278(19)
_cell_angle_gamma 90
_cell_formula_units_Z 4
_cell_length_a 9.192(3)
_cell_length_b 12.655(3)
_cell_length_c 15.9900(18)
_cell_measurement_reflns_used 20
_cell_measurement_temperature 298(2)
_cell_measurement_theta_max 10.9
_cell_measurement_theta_min 3.0
_cell_volume 1858.6(8)
_computing_cell_refinement WinAFC
_computing_data_collection WInAFC
_computing_data_reduction 'Crystal Structure'
_computing_molecular_graphics Ortep3
_computing_publication_material 'WinGX 2014.1'
_computing_structure_refinement 'SHELXL-2014/6 (Sheldrick, 2014)'
_computing_structure_solution SIR-92
_diffrn_ambient_temperature 298(2)
_diffrn_measured_fraction_theta_full 0.999
_diffrn_measured_fraction_theta_max 0.997
_diffrn_measurement_device_type 'Rigaku AFC7S'
_diffrn_measurement_method \w-2\q
_diffrn_radiation_type MoK\a
_diffrn_radiation_wavelength 0.71069
_diffrn_reflns_av_R_equivalents 0.0482
_diffrn_reflns_av_unetI/netI 0.1237
_diffrn_reflns_laue_measured_fraction_full 0.999
_diffrn_reflns_laue_measured_fraction_max 0.997
_diffrn_reflns_limit_h_max 11
_diffrn_reflns_limit_h_min -11
_diffrn_reflns_limit_k_max 16
_diffrn_reflns_limit_k_min -9
_diffrn_reflns_limit_l_max 20
_diffrn_reflns_limit_l_min -11
_diffrn_reflns_number 5797
_diffrn_reflns_point_group_measured_fraction_full 0.999
_diffrn_reflns_point_group_measured_fraction_max 0.997
_diffrn_reflns_theta_full 25.240
_diffrn_reflns_theta_max 27.523
_diffrn_reflns_theta_min 2.549
_exptl_absorpt_coefficient_mu 3.468
_exptl_absorpt_correction_T_max 0.841
_exptl_absorpt_correction_T_min 0.776
_exptl_absorpt_correction_type psi-scan
_exptl_absorpt_process_details '(North, Phillips & Mathews, 1968)'
_exptl_crystal_colour colorless
_exptl_crystal_density_diffrn 1.624
_exptl_crystal_description needle
_exptl_crystal_F_000 896
_exptl_crystal_size_max 0.100
_exptl_crystal_size_mid 0.050
_exptl_crystal_size_min 0.050
_refine_diff_density_max 1.417
_refine_diff_density_min -1.598
_refine_diff_density_rms 0.185
_refine_ls_extinction_coef 0.0080(4)
_refine_ls_extinction_expression Fc^*^=kFc[1+0.001xFc^2^\l^3^/sin(2\q)]^-1/4^
_refine_ls_extinction_method SHELXL
_refine_ls_goodness_of_fit_ref 1.016
_refine_ls_hydrogen_treatment constr
_refine_ls_matrix_type full
_refine_ls_number_parameters 181
_refine_ls_number_reflns 4261
_refine_ls_number_restraints 0
_refine_ls_restrained_S_all 1.016
_refine_ls_R_factor_all 0.1745
_refine_ls_R_factor_gt 0.0482
_refine_ls_shift/su_max 0.000
_refine_ls_shift/su_mean 0.000
_refine_ls_structure_factor_coef Fsqd
_refine_ls_weighting_details 'w=1/[\s^2^(Fo^2^)+(0.0298P)^2^+12.6747P] where P=(Fo^2^+2Fc^2^)/3'
_refine_ls_weighting_scheme calc
_refine_ls_wR_factor_gt 0.1019
_refine_ls_wR_factor_ref 0.1484
_reflns_Friedel_coverage 0.000
_reflns_number_gt 1963
_reflns_number_total 4261
_reflns_threshold_expression 'I > 2\s(I)'
_cod_data_source_file c5ra20578f2.cif
_cod_data_source_block shelx
_cod_database_code 7223950
_shelx_space_group_comment
;
The symmetry employed for this shelxl refinement is uniquely defined
by the following loop, which should always be used as a source of
symmetry information in preference to the above space-group names.
They are only intended as comments.
;
_shelx_estimated_absorpt_t_min 0.723
_shelx_estimated_absorpt_t_max 0.846
_shelxl_version_number 2014/6

loop_
_space_group_symop_operation_xyz
'x, y, z'
'-x, y+1/2, -z+1/2'
'-x, -y, -z'
'x, -y-1/2, z-1/2'

loop_
_atom_site_label
_atom_site_type_symbol
_atom_site_fract_x
_atom_site_fract_y
_atom_site_fract_z
_atom_site_U_iso_or_equiv
_atom_site_adp_type
_atom_site_occupancy
_atom_site_site_symmetry_order
_atom_site_calc_flag
_atom_site_refinement_flags_posn
_atom_site_refinement_flags_adp
C1 C 0.4946(10) 0.7741(7) 0.1541(6) 0.046(2) Uani 1 1 d . .
C2 C 0.3937(11) 0.9212(8) 0.2136(6) 0.049(2) Uani 1 1 d . .
C3 C 0.5046(12) 0.9170(8) 0.2752(6) 0.058(3) Uani 1 1 d . .
H3 H 0.5093 0.9668 0.3179 0.069 Uiso 1 1 calc R U
C4 C 0.6066(10) 0.8386(9) 0.2722(6) 0.054(3) Uani 1 1 d . .
C5 C 0.2805(12) 1.0058(8) 0.2144(7) 0.070(3) Uani 1 1 d . .
H5A H 0.2415 1.0170 0.1585 0.105 Uiso 1 1 calc R U
H5B H 0.3235 1.0701 0.2354 0.105 Uiso 1 1 calc R U
H5C H 0.2037 0.9845 0.2498 0.105 Uiso 1 1 calc R U
C6 C 0.7268(12) 0.8283(11) 0.3383(7) 0.088(4) Uani 1 1 d . .
H6A H 0.7512 0.7551 0.3458 0.133 Uiso 1 1 calc R U
H6B H 0.6949 0.8568 0.3901 0.133 Uiso 1 1 calc R U
H6C H 0.8108 0.8664 0.3212 0.133 Uiso 1 1 calc R U
C7 C 0.0537(10) 0.7087(9) 0.0998(6) 0.056(3) Uani 1 1 d . .
C8 C -0.0809(12) 0.6971(12) 0.0427(8) 0.096(4) Uani 1 1 d . .
H8A H -0.1615 0.6754 0.0750 0.144 Uiso 1 1 calc R U
H8B H -0.0635 0.6449 0.0007 0.144 Uiso 1 1 calc R U
H8C H -0.1030 0.7636 0.0163 0.144 Uiso 1 1 calc R U
C9 C 0.0336(14) 0.7916(10) 0.1651(8) 0.095(4) Uani 1 1 d . .
H9A H -0.0471 0.7729 0.1984 0.143 Uiso 1 1 calc R U
H9B H 0.0147 0.8585 0.1385 0.143 Uiso 1 1 calc R U
H9C H 0.1204 0.7967 0.2004 0.143 Uiso 1 1 calc R U
C10 C 0.0909(13) 0.6037(10) 0.1391(8) 0.090(4) Uani 1 1 d . .
H10A H 0.1767 0.6109 0.1749 0.136 Uiso 1 1 calc R U
H10B H 0.1085 0.5530 0.0960 0.136 Uiso 1 1 calc R U
H10C H 0.0113 0.5803 0.1715 0.136 Uiso 1 1 calc R U
C11 C 0.2479(11) 0.8816(9) -0.0670(6) 0.059(3) Uani 1 1 d . .
C12 C 0.2767(14) 0.9845(9) -0.0197(7) 0.083(4) Uani 1 1 d . .
H12A H 0.2727 1.0426 -0.0583 0.125 Uiso 1 1 calc R U
H12B H 0.3713 0.9817 0.0079 0.125 Uiso 1 1 calc R U
H12C H 0.2041 0.9939 0.0212 0.125 Uiso 1 1 calc R U
C13 C 0.1028(13) 0.8880(11) -0.1132(8) 0.089(4) Uani 1 1 d . .
H13A H 0.0287 0.9036 -0.0744 0.133 Uiso 1 1 calc R U
H13B H 0.0817 0.8216 -0.1401 0.133 Uiso 1 1 calc R U
H13C H 0.1052 0.9429 -0.1545 0.133 Uiso 1 1 calc R U
C14 C 0.3697(13) 0.8581(10) -0.1256(7) 0.086(4) Uani 1 1 d . .
H14A H 0.3522 0.7912 -0.1524 0.129 Uiso 1 1 calc R U
H14B H 0.4609 0.8558 -0.0943 0.129 Uiso 1 1 calc R U
H14C H 0.3730 0.9126 -0.1674 0.129 Uiso 1 1 calc R U
N1 N 0.3878(8) 0.8477(6) 0.1524(5) 0.0445(18) Uani 1 1 d . .
N2 N 0.6027(8) 0.7668(6) 0.2111(5) 0.052(2) Uani 1 1 d . .
Cl1 Cl 0.1988(4) 0.6111(3) -0.08369(19) 0.0840(10) Uani 1 1 d . .
Se1 Se 0.48298(11) 0.67281(9) 0.06749(7) 0.0582(3) Uani 1 1 d . .
Sn1 Sn 0.23656(7) 0.74824(6) 0.02020(4) 0.0451(2) Uani 1 1 d . .

loop_
_atom_site_aniso_label
_atom_site_aniso_U_11
_atom_site_aniso_U_22
_atom_site_aniso_U_33
_atom_site_aniso_U_23
_atom_site_aniso_U_13
_atom_site_aniso_U_12
C1 0.043(5) 0.041(6) 0.054(6) 0.002(4) -0.003(4) 0.002(4)
C2 0.060(6) 0.045(6) 0.044(6) 0.006(5) 0.010(5) -0.005(5)
C3 0.074(7) 0.058(7) 0.041(6) -0.004(5) 0.001(5) -0.012(6)
C4 0.049(6) 0.060(7) 0.052(6) -0.001(6) -0.005(5) -0.012(5)
C5 0.084(8) 0.050(7) 0.076(8) -0.004(6) -0.005(7) 0.016(6)
C6 0.073(8) 0.116(11) 0.073(8) -0.006(8) -0.023(7) -0.007(8)
C7 0.050(6) 0.070(7) 0.049(6) 0.000(5) 0.003(5) -0.014(5)
C8 0.055(7) 0.144(13) 0.088(9) 0.010(9) -0.012(7) -0.020(8)
C9 0.085(9) 0.106(11) 0.097(10) -0.032(8) 0.035(8) -0.026(8)
C10 0.081(9) 0.097(10) 0.094(10) 0.028(8) 0.010(7) -0.023(8)
C11 0.054(6) 0.069(8) 0.054(6) 0.003(6) 0.011(5) 0.012(6)
C12 0.115(10) 0.058(7) 0.076(8) 0.014(7) -0.007(7) 0.002(7)
C13 0.088(9) 0.101(10) 0.078(9) 0.021(8) -0.008(7) 0.023(8)
C14 0.083(8) 0.099(10) 0.078(8) 0.027(7) 0.039(7) 0.016(8)
N1 0.046(4) 0.042(5) 0.045(4) 0.003(4) -0.003(3) 0.001(4)
N2 0.046(4) 0.061(6) 0.048(4) -0.001(4) -0.008(4) 0.005(4)
Cl1 0.096(2) 0.087(2) 0.0690(19) -0.0339(17) 0.0103(17) -0.0259(19)
Se1 0.0515(6) 0.0614(7) 0.0613(7) -0.0096(6) -0.0032(5) 0.0123(6)
Sn1 0.0428(3) 0.0534(4) 0.0390(3) -0.0009(4) 0.0004(2) -0.0035(4)

loop_
_atom_type_symbol
_atom_type_description
_atom_type_scat_dispersion_real
_atom_type_scat_dispersion_imag
_atom_type_scat_source
C C 0.0033 0.0016 'International Tables Vol C Tables 4.2.6.8 and 6.1.1.4'
H H 0.0000 0.0000 'International Tables Vol C Tables 4.2.6.8 and 6.1.1.4'
N N 0.0061 0.0033 'International Tables Vol C Tables 4.2.6.8 and 6.1.1.4'
Cl Cl 0.1484 0.1585 'International Tables Vol C Tables 4.2.6.8 and 6.1.1.4'
Se Se -0.0929 2.2259 'International Tables Vol C Tables 4.2.6.8 and 6.1.1.4'
Sn Sn -0.6537 1.4246 'International Tables Vol C Tables 4.2.6.8 and 6.1.1.4'

loop_
_geom_angle_atom_site_label_1
_geom_angle_atom_site_label_2
_geom_angle_atom_site_label_3
_geom_angle
N2 C1 N1 125.9(9)
N2 C1 Se1 118.5(7)
N1 C1 Se1 115.6(7)
N1 C2 C3 119.6(9)
N1 C2 C5 119.5(9)
C3 C2 C5 120.9(9)
C4 C3 C2 119.2(9)
C4 C3 H3 120.4
C2 C3 H3 120.4
N2 C4 C3 121.4(9)
N2 C4 C6 117.0(10)
C3 C4 C6 121.6(10)
C2 C5 H5A 109.5
C2 C5 H5B 109.5
H5A C5 H5B 109.5
C2 C5 H5C 109.5
H5A C5 H5C 109.5
H5B C5 H5C 109.5
C4 C6 H6A 109.5
C4 C6 H6B 109.5
H6A C6 H6B 109.5
C4 C6 H6C 109.5
H6A C6 H6C 109.5
H6B C6 H6C 109.5
C9 C7 C10 111.1(10)
C9 C7 C8 111.6(10)
C10 C7 C8 109.4(10)
C9 C7 Sn1 111.2(7)
C10 C7 Sn1 106.0(7)
C8 C7 Sn1 107.3(7)
C7 C8 H8A 109.5
C7 C8 H8B 109.5
H8A C8 H8B 109.5
C7 C8 H8C 109.5
H8A C8 H8C 109.5
H8B C8 H8C 109.5
C7 C9 H9A 109.5
C7 C9 H9B 109.5
H9A C9 H9B 109.5
C7 C9 H9C 109.5
H9A C9 H9C 109.5
H9B C9 H9C 109.5
C7 C10 H10A 109.5
C7 C10 H10B 109.5
H10A C10 H10B 109.5
C7 C10 H10C 109.5
H10A C10 H10C 109.5
H10B C10 H10C 109.5
C13 C11 C14 111.7(10)
C13 C11 C12 109.3(10)
C14 C11 C12 110.9(10)
C13 C11 Sn1 106.9(8)
C14 C11 Sn1 107.3(7)
C12 C11 Sn1 110.7(7)
C11 C12 H12A 109.5
C11 C12 H12B 109.5
H12A C12 H12B 109.5
C11 C12 H12C 109.5
H12A C12 H12C 109.5
H12B C12 H12C 109.5
C11 C13 H13A 109.5
C11 C13 H13B 109.5
H13A C13 H13B 109.5
C11 C13 H13C 109.5
H13A C13 H13C 109.5
H13B C13 H13C 109.5
C11 C14 H14A 109.5
C11 C14 H14B 109.5
H14A C14 H14B 109.5
C11 C14 H14C 109.5
H14A C14 H14C 109.5
H14B C14 H14C 109.5
C2 N1 C1 116.9(8)
C2 N1 Sn1 150.0(6)
C1 N1 Sn1 92.5(5)
C1 N2 C4 117.0(8)
C1 Se1 Sn1 89.3(3)
C11 Sn1 C7 126.7(4)
C11 Sn1 Cl1 97.2(3)
C7 Sn1 Cl1 98.1(3)
C11 Sn1 Se1 114.4(3)
C7 Sn1 Se1 115.7(3)
Cl1 Sn1 Se1 92.10(9)
C11 Sn1 N1 95.7(3)
C7 Sn1 N1 91.9(3)
Cl1 Sn1 N1 154.13(18)
Se1 Sn1 N1 62.12(16)

loop_
_geom_bond_atom_site_label_1
_geom_bond_atom_site_label_2
_geom_bond_distance
C1 N2 1.325(11)
C1 N1 1.353(11)
C1 Se1 1.887(9)
C2 N1 1.350(11)
C2 C3 1.390(13)
C2 C5 1.492(13)
C3 C4 1.367(13)
C3 H3 0.9300
C4 N2 1.333(12)
C4 C6 1.504(13)
C5 H5A 0.9600
C5 H5B 0.9600
C5 H5C 0.9600
C6 H6A 0.9600
C6 H6B 0.9600
C6 H6C 0.9600
C7 C9 1.498(15)
C7 C10 1.503(15)
C7 C8 1.516(13)
C7 Sn1 2.205(10)
C8 H8A 0.9600
C8 H8B 0.9600
C8 H8C 0.9600
C9 H9A 0.9600
C9 H9B 0.9600
C9 H9C 0.9600
C10 H10A 0.9600
C10 H10B 0.9600
C10 H10C 0.9600
C11 C13 1.501(14)
C11 C14 1.518(13)
C11 C12 1.524(15)
C11 Sn1 2.194(11)
C12 H12A 0.9600
C12 H12B 0.9600
C12 H12C 0.9600
C13 H13A 0.9600
C13 H13B 0.9600
C13 H13C 0.9600
C14 H14A 0.9600
C14 H14B 0.9600
C14 H14C 0.9600
N1 Sn1 2.784(7)
Cl1 Sn1 2.418(3)
Se1 Sn1 2.5452(13)

loop_
_geom_torsion_atom_site_label_1
_geom_torsion_atom_site_label_2
_geom_torsion_atom_site_label_3
_geom_torsion_atom_site_label_4
_geom_torsion
N1 C2 C3 C4 0.5(14)
C5 C2 C3 C4 -179.8(9)
C2 C3 C4 N2 0.6(15)
C2 C3 C4 C6 -178.4(9)
C3 C2 N1 C1 -1.3(13)
C5 C2 N1 C1 179.0(9)
C3 C2 N1 Sn1 166.6(8)
C5 C2 N1 Sn1 -13.2(17)
N2 C1 N1 C2 1.1(14)
Se1 C1 N1 C2 -179.9(6)
N2 C1 N1 Sn1 -172.9(9)
Se1 C1 N1 Sn1 6.1(6)
N1 C1 N2 C4 0.0(14)
Se1 C1 N2 C4 -179.0(7)
C3 C4 N2 C1 -0.9(14)
C6 C4 N2 C1 178.2(9)
N2 C1 Se1 Sn1 172.4(7)
N1 C1 Se1 Sn1 -6.7(7)
